data_2236755
loop_
_publ_author_name
'Patel, U. H.'
'Gandhi, S. A.'
'Barot, V. M.'
'Patel, M. C.'

_publ_section_title
;
 3-(2-Chloro-3-hydroxy-4-methoxyphenyl)-1-(4,5-dimethoxy-2-methylphenyl)prop-2-en-1-one
;
_journal_coeditor_code ZJ2087
_journal_issue 10
_journal_name_full 'Acta Crystallographica Section E'
_journal_page_first o2926
_journal_page_last o2927
_journal_paper_doi 10.1107/S1600536812038275
_journal_volume 68
_journal_year 2012
_chemical_formula_iupac 'C19 H19 Cl O5'
_chemical_formula_moiety 'C19 H19 Cl O5'
_chemical_formula_sum 'C19 H19 Cl O5'
_chemical_formula_weight 362.79
_chemical_melting_point 383
_chemical_name_systematic
;
3-(2-Chloro-3-hydroxy-4-methoxyphenyl)-1-(4,5-dimethoxy-2-
methylphenyl)prop-2-en-1-one
;
_space_group_IT_number 60
_symmetry_cell_setting orthorhombic
_symmetry_space_group_name_Hall '-P 2n 2ab'
_symmetry_space_group_name_H-M 'P b c n'
_atom_sites_solution_hydrogens geom
_atom_sites_solution_primary direct
_atom_sites_solution_secondary difmap
_audit_creation_method 'WinGX routine CIF_UPDATE'
_cell_angle_alpha 90
_cell_angle_beta 90
_cell_angle_gamma 90
_cell_formula_units_Z 8
_cell_length_a 14.2134(4)
_cell_length_b 10.2802(2)
_cell_length_c 24.2786(7)
_cell_measurement_temperature 293(2)
_cell_volume 3547.51(16)
_computing_cell_refinement 'SAINT (Bruker, 2008)'
_computing_data_collection 'APEX2 (Bruker, 2008)'
_computing_data_reduction 'SAINT (Bruker, 2008)'
_computing_molecular_graphics 'PLATON (Spek, 2009)'
_computing_publication_material 'publCIF (Westrip, 2010)'
_computing_structure_refinement 'SHELXL97 (Sheldrick, 2008)'
_computing_structure_solution 'SHELXS97 (Sheldrick, 2008)'
_diffrn_ambient_temperature 293(2)
_diffrn_measured_fraction_theta_full 1
_diffrn_measured_fraction_theta_max 1
_diffrn_measurement_device_type 'Bruker Kappa APEXII CCD'
_diffrn_measurement_method scan
_diffrn_radiation_monochromator graphite
_diffrn_radiation_type MoK\a
_diffrn_radiation_wavelength 0.71073
_diffrn_reflns_av_R_equivalents 0.0397
_diffrn_reflns_limit_h_max 16
_diffrn_reflns_limit_h_min -16
_diffrn_reflns_limit_k_max 12
_diffrn_reflns_limit_k_min -12
_diffrn_reflns_limit_l_max 28
_diffrn_reflns_limit_l_min -28
_diffrn_reflns_number 34815
_diffrn_reflns_theta_full 25
_diffrn_reflns_theta_max 25
_diffrn_reflns_theta_min 2.21
_exptl_absorpt_coefficient_mu 0.241
_exptl_absorpt_correction_type none
_exptl_crystal_colour yellow
_exptl_crystal_density_diffrn 1.359
_exptl_crystal_density_method 'not measured'
_exptl_crystal_description plate
_exptl_crystal_F_000 1520
_exptl_crystal_size_max 0.32
_exptl_crystal_size_mid 0.21
_exptl_crystal_size_min 0.07
_refine_diff_density_max 0.159
_refine_diff_density_min -0.212
_refine_ls_extinction_method none
_refine_ls_goodness_of_fit_ref 1.045
_refine_ls_hydrogen_treatment mixed
_refine_ls_matrix_type full
_refine_ls_number_parameters 266
_refine_ls_number_reflns 3135
_refine_ls_number_restraints 0
_refine_ls_restrained_S_all 1.045
_refine_ls_R_factor_all 0.0501
_refine_ls_R_factor_gt 0.0339
_refine_ls_shift/su_max 0
_refine_ls_shift/su_mean 0
_refine_ls_structure_factor_coef Fsqd
_refine_ls_weighting_details 'calc w=1/[\s^2^(Fo^2^)+(0.0439P)^2^+1.2812P] where P=(Fo^2^+2Fc^2^)/3'
_refine_ls_weighting_scheme calc
_refine_ls_wR_factor_ref 0.0981
_reflns_number_gt 2399
_reflns_number_total 3135
_reflns_threshold_expression >2sigma(I)
_cod_data_source_file zj2087.cif
_cod_data_source_block I
_cod_database_code 2236755
_cod_database_fobs_code 2236755

loop_
_symmetry_equiv_pos_as_xyz
'x, y, z'
'-x+1/2, -y+1/2, z+1/2'
'-x, y, -z+1/2'
'x+1/2, -y+1/2, -z'
'-x, -y, -z'
'x-1/2, y-1/2, -z-1/2'
'x, -y, z-1/2'
'-x-1/2, y-1/2, z'

loop_
_atom_site_type_symbol
_atom_site_label
_atom_site_fract_x
_atom_site_fract_y
_atom_site_fract_z
_atom_site_U_iso_or_equiv
_atom_site_adp_type
_atom_site_calc_flag
_atom_site_refinement_flags
_atom_site_occupancy
C C18 -0.04648(18) -0.0556(2) 0.06732(9) 0.0670(7) Uani d . 1
H H183 0.004 -0.1085 0.0536 0.072(7) Uiso calc R 1
H H182 -0.0823 -0.0222 0.037 0.087(8) Uiso calc R 1
H H181 -0.0865 -0.1073 0.0905 0.077(8) Uiso calc R 1
Cl Cl1 0.45882(4) 0.06221(6) 0.43367(2) 0.06047(19) Uani d . 1
O O1 0.44408(10) 0.21636(16) 0.53159(6) 0.0580(4) Uani d . 1
O O2 0.29752(10) 0.35298(14) 0.56689(5) 0.0591(4) Uani d . 1
O O5 -0.00877(10) 0.04997(13) 0.09843(5) 0.0520(4) Uani d . 1
C C2 0.36303(12) 0.21629(17) 0.50199(7) 0.0392(4) Uani d . 1
O O4 0.04678(10) 0.24539(12) 0.15426(6) 0.0536(4) Uani d . 1
C C9 0.20959(14) 0.06296(18) 0.33195(7) 0.0418(4) Uani d . 1
O O3 0.26778(11) -0.12586(15) 0.28885(6) 0.0667(4) Uani d . 1
C C1 0.35824(12) 0.14541(16) 0.45372(7) 0.0381(4) Uani d . 1
C C12 0.12393(13) 0.10618(18) 0.22209(7) 0.0379(4) Uani d . 1
C C14 0.03967(12) 0.01980(18) 0.14509(7) 0.0399(4) Uani d . 1
C C6 0.27698(13) 0.14201(16) 0.42094(7) 0.0385(4) Uani d . 1
C C16 0.11233(13) -0.12733(17) 0.21072(7) 0.0422(4) Uani d . 1
C C10 0.21200(13) -0.03516(17) 0.28728(7) 0.0419(4) Uani d . 1
C C11 0.14658(12) -0.02000(17) 0.23960(7) 0.0384(4) Uani d . 1
C C3 0.28456(13) 0.28768(17) 0.51852(7) 0.0415(4) Uani d . 1
C C8 0.27240(14) 0.05921(18) 0.37199(7) 0.0428(4) Uani d . 1
C C15 0.05818(13) -0.10426(19) 0.16356(8) 0.0441(5) Uani d . 1
C C5 0.20091(15) 0.21590(19) 0.43854(8) 0.0480(5) Uani d . 1
C C4 0.20394(14) 0.28813(19) 0.48690(8) 0.0481(5) Uani d . 1
C C13 0.07162(13) 0.12647(17) 0.17529(7) 0.0391(4) Uani d . 1
C C7 0.2259(2) 0.4344(3) 0.58622(10) 0.0790(8) Uani d . 1
H H72 0.2461 0.4764 0.6195 0.092(8) Uiso calc R 1
H H73 0.1706 0.3836 0.5936 0.130(13) Uiso calc R 1
H H71 0.2118 0.4989 0.5589 0.114(11) Uiso calc R 1
C C17 0.0853(2) 0.3566(2) 0.17956(12) 0.0850(9) Uani d . 1
H H171 0.0632 0.4332 0.161 0.091(8) Uiso calc R 1
H H173 0.1527 0.353 0.1775 0.176(18) Uiso calc R 1
H H172 0.0662 0.3595 0.2175 0.107(11) Uiso calc R 1
C C19 0.12707(18) -0.26652(19) 0.22824(10) 0.0631(6) Uani d . 1
H H191 0.1854 -0.2979 0.2134 0.092(9) Uiso calc R 1
H H192 0.0762 -0.3191 0.2148 0.086(8) Uiso calc R 1
H H193 0.129 -0.2712 0.2677 0.099(9) Uiso calc R 1
H H12 0.1442(11) 0.1768(17) 0.2420(7) 0.035(5) Uiso d . 1
H H9 0.1571(14) 0.1257(18) 0.3312(8) 0.052(6) Uiso d . 1
H H15 0.0328(14) -0.176(2) 0.1440(8) 0.055(6) Uiso d . 1
H H8 0.3199(16) -0.005(2) 0.3690(9) 0.068(7) Uiso d . 1
H H4 0.1507(14) 0.3358(18) 0.4991(8) 0.049(5) Uiso d . 1
H H5 0.1437(15) 0.2187(18) 0.4170(8) 0.056(6) Uiso d . 1
H H11 0.4370(19) 0.264(3) 0.5596(11) 0.086(9) Uiso d . 1

loop_
_atom_site_aniso_label
_atom_site_aniso_U_11
_atom_site_aniso_U_22
_atom_site_aniso_U_33
_atom_site_aniso_U_12
_atom_site_aniso_U_13
_atom_site_aniso_U_23
C18 0.0762(17) 0.0730(15) 0.0518(13) 0.0048(14) -0.0219(13) -0.0163(12)
Cl1 0.0484(3) 0.0816(4) 0.0514(3) 0.0225(3) -0.0062(2) -0.0222(3)
O1 0.0492(9) 0.0793(10) 0.0454(8) 0.0208(7) -0.0142(7) -0.0228(8)
O2 0.0545(9) 0.0761(10) 0.0468(8) 0.0214(7) -0.0101(6) -0.0256(7)
O5 0.0543(8) 0.0603(8) 0.0413(7) -0.0015(7) -0.0140(6) 0.0000(6)
C2 0.0390(10) 0.0447(10) 0.0340(9) 0.0033(8) -0.0052(8) 0.0005(8)
O4 0.0685(10) 0.0434(7) 0.0490(8) 0.0009(7) -0.0120(7) 0.0060(6)
C9 0.0465(11) 0.0448(10) 0.0340(9) 0.0026(9) -0.0011(8) 0.0000(8)
O3 0.0803(11) 0.0626(9) 0.0573(9) 0.0270(8) -0.0224(8) -0.0160(7)
C1 0.0399(10) 0.0391(9) 0.0354(9) 0.0046(8) 0.0018(8) 0.0004(7)
C12 0.0414(10) 0.0398(10) 0.0326(9) -0.0027(8) 0.0023(8) -0.0043(8)
C14 0.0353(9) 0.0516(11) 0.0329(9) -0.0018(8) -0.0012(8) -0.0006(8)
C6 0.0439(10) 0.0367(9) 0.0350(9) -0.0008(8) -0.0026(8) 0.0010(7)
C16 0.0442(11) 0.0422(10) 0.0402(10) -0.0001(8) -0.0003(8) -0.0013(8)
C10 0.0469(11) 0.0431(10) 0.0357(9) 0.0027(9) -0.0019(8) 0.0002(8)
C11 0.0404(10) 0.0440(10) 0.0307(9) 0.0011(8) 0.0037(8) -0.0004(7)
C3 0.0452(11) 0.0447(10) 0.0346(9) 0.0041(8) -0.0010(8) -0.0043(8)
C8 0.0487(11) 0.0424(10) 0.0374(9) 0.0017(9) -0.0022(9) -0.0010(8)
C15 0.0454(11) 0.0440(11) 0.0429(10) -0.0038(9) -0.0037(8) -0.0065(9)
C5 0.0437(12) 0.0534(11) 0.0471(11) 0.0047(9) -0.0107(9) -0.0066(9)
C4 0.0433(11) 0.0534(11) 0.0474(11) 0.0111(9) -0.0028(9) -0.0090(9)
C13 0.0419(10) 0.0405(10) 0.0350(9) 0.0007(8) 0.0035(8) 0.0044(8)
C7 0.0757(19) 0.0977(19) 0.0635(15) 0.0395(17) -0.0135(13) -0.0370(15)
C17 0.133(3) 0.0413(13) 0.080(2) -0.0037(14) -0.0335(18) 0.0099(12)
C19 0.0734(17) 0.0438(11) 0.0720(16) -0.0010(11) -0.0164(13) -0.0010(10)

loop_
_atom_type_symbol
_atom_type_description
_atom_type_scat_dispersion_real
_atom_type_scat_dispersion_imag
_atom_type_scat_source
C C 0.0033 0.0016 'International Tables Vol C Tables 4.2.6.8 and 6.1.1.4'
H H 0 0 'International Tables Vol C Tables 4.2.6.8 and 6.1.1.4'
N N 0.0061 0.0033 'International Tables Vol C Tables 4.2.6.8 and 6.1.1.4'
O O 0.0106 0.006 'International Tables Vol C Tables 4.2.6.8 and 6.1.1.4'
Cl Cl 0.1484 0.1585 'International Tables Vol C Tables 4.2.6.8 and 6.1.1.4'

loop_
_geom_angle_atom_site_label_1
_geom_angle_atom_site_label_2
_geom_angle_atom_site_label_3
_geom_angle
O5 C18 H183 109.5
O5 C18 H182 109.5
H183 C18 H182 109.5
O5 C18 H181 109.5
H183 C18 H181 109.5
H182 C18 H181 109.5
C2 O1 H11 109.0(18)
C3 O2 C7 118.98(16)
C14 O5 C18 117.19(16)
O1 C2 C1 119.42(16)
O1 C2 C3 121.74(15)
C1 C2 C3 118.84(16)
C13 O4 C17 117.48(16)
C8 C9 C10 120.23(18)
C8 C9 H9 122.9(11)
C10 C9 H9 116.7(11)
C2 C1 C6 122.34(16)
C2 C1 Cl1 117.20(14)
C6 C1 Cl1 120.44(13)
C13 C12 C11 121.03(17)
C13 C12 H12 119.0(10)
C11 C12 H12 119.9(10)
O5 C14 C15 125.34(16)
O5 C14 C13 115.01(16)
C15 C14 C13 119.65(16)
C5 C6 C1 116.93(16)
C5 C6 C8 122.23(17)
C1 C6 C8 120.79(16)
C11 C16 C15 117.97(16)
C11 C16 C19 124.08(17)
C15 C16 C19 117.91(17)
O3 C10 C9 120.70(17)
O3 C10 C11 120.46(16)
C9 C10 C11 118.83(16)
C16 C11 C12 119.93(16)
C16 C11 C10 121.64(16)
C12 C11 C10 118.34(16)
O2 C3 C4 126.10(17)
O2 C3 C2 113.49(15)
C4 C3 C2 120.40(16)
C9 C8 C6 127.66(18)
C9 C8 H8 116.4(13)
C6 C8 H8 115.9(13)
C14 C15 C16 121.88(17)
C14 C15 H15 119.1(12)
C16 C15 H15 119.1(12)
C6 C5 C4 121.87(18)
C6 C5 H5 120.4(12)
C4 C5 H5 117.8(12)
C3 C4 C5 119.61(18)
C3 C4 H4 119.4(12)
C5 C4 H4 121.0(12)
O4 C13 C12 125.64(16)
O4 C13 C14 114.92(15)
C12 C13 C14 119.43(16)
O2 C7 H72 109.5
O2 C7 H73 109.5
H72 C7 H73 109.5
O2 C7 H71 109.5
H72 C7 H71 109.5
H73 C7 H71 109.5
O4 C17 H171 109.5
O4 C17 H173 109.5
H171 C17 H173 109.5
O4 C17 H172 109.5
H171 C17 H172 109.5
H173 C17 H172 109.5
C16 C19 H191 109.5
C16 C19 H192 109.5
H191 C19 H192 109.5
C16 C19 H193 109.5
H191 C19 H193 109.5
H192 C19 H193 109.5

loop_
_geom_bond_atom_site_label_1
_geom_bond_atom_site_label_2
_geom_bond_distance
C18 O5 1.427(2)
C18 H183 0.96
C18 H182 0.96
C18 H181 0.96
Cl1 C1 1.7356(18)
O1 C2 1.358(2)
O1 H11 0.85(3)
O2 C3 1.365(2)
O2 C7 1.399(2)
O5 C14 1.362(2)
C2 C1 1.382(2)
C2 C3 1.394(2)
O4 C13 1.371(2)
O4 C17 1.409(3)
C9 C8 1.320(3)
C9 C10 1.482(3)
C9 H9 0.99(2)
O3 C10 1.225(2)
C1 C6 1.403(2)
C12 C13 1.374(2)
C12 C11 1.403(2)
C12 H12 0.919(17)
C14 C15 1.377(3)
C14 C13 1.395(2)
C6 C5 1.389(3)
C6 C8 1.463(2)
C16 C11 1.395(2)
C16 C15 1.400(3)
C16 C19 1.507(3)
C10 C11 1.493(2)
C3 C4 1.379(3)
C8 H8 0.95(2)
C15 H15 0.95(2)
C5 C4 1.390(3)
C5 H5 0.97(2)
C4 H4 0.95(2)
C7 H72 0.96
C7 H73 0.96
C7 H71 0.96
C17 H171 0.96
C17 H173 0.96
C17 H172 0.96
C19 H191 0.96
C19 H192 0.96
C19 H193 0.96

loop_
_geom_hbond_atom_site_label_D
_geom_hbond_atom_site_label_H
_geom_hbond_atom_site_label_A
_geom_hbond_site_symmetry_D
_geom_hbond_site_symmetry_H
_geom_hbond_site_symmetry_A
_geom_hbond_distance_DH
_geom_hbond_distance_HA
_geom_hbond_distance_DA
_geom_hbond_angle_DHA
_geom_hbond_publ_flag
O1 H11 O4 1_555 1_555 2_555 0.84(3) 2.31(3) 3.007(2) 140(3) yes
O1 H11 O5 1_555 1_555 2_555 0.84(3) 2.37(3) 3.042(2) 138(2) yes
C8 H8 Cl1 1_555 1_555 1_555 0.95(2) 2.62(2) 3.044(2) 107.9(15) yes
C7 H72 Cg2 1_555 1_555 2_555 0.96 2.92 3.720(3) 142 yes
C18 H181 Cg1 1_555 1_555 6_556 0.96 3.00 3.512(2) 115 yes

loop_
_cod_related_entry_id
_cod_related_entry_database
_cod_related_entry_code
1 ChemSpider 30658192
